data_4323197
loop_
_publ_author_name
'\'Eva Balogh-Hergovich'
'G\'abor Speier'
'Gottfried Huttner'
'L\'aszl\'o Zsolnai'

_publ_contact_author
;
       Prof. Dr. G\'abor Speier
       Department of Organic Chemistry
       University of Veszpr\'em
       Egyetem u. 8.
       8201 Veszpr\'em
       Hungary
;
_publ_contact_author_email speier@almos.vein.hu
_publ_contact_author_fax '36 88 425 196'
_publ_contact_author_phone '36 88 422 022'
_publ_section_title
;
 Copper-Mediated Oxygenation of Nitronate to Nitrite and Acetone in a
 Copper(I) Nitronate Complex
;
_journal_name_full 'Inorganic Chemistry'
_journal_page_first 6535
_journal_page_last 6537
_journal_paper_doi 10.1021/ic980246t
_journal_volume 37
_journal_year 1998
_chemical_formula_sum 'C39 H36 Cu N O2 P2'
_chemical_formula_weight 1352.32
_space_group_IT_number 15
_symmetry_cell_setting monoclinic
_symmetry_space_group_name_Hall '-C 2yc'
_symmetry_space_group_name_H-M 'C 1 2/c 1'
_atom_sites_solution_hydrogens geom
_atom_sites_solution_primary direct
_atom_sites_solution_secondary difmap
_audit_creation_method SHELXL
_cell_angle_alpha 90.00
_cell_angle_beta 101.15(4)
_cell_angle_gamma 90.00
_cell_formula_units_Z 4
_cell_length_a 15.280(8)
_cell_length_b 9.804(7)
_cell_length_c 22.783(11)
_cell_measurement_temperature 293(2)
_cell_volume 3349(3)
_computing_structure_refinement 'SHELXL-93 (Sheldrick, 1993)'
_computing_structure_solution 'SHELXS-86 (Sheldrick, 1990)'
_diffrn_ambient_temperature 190
_diffrn_radiation_monochromator graphite
_diffrn_radiation_source 'fine-focus sealed tube'
_diffrn_radiation_type MoK\a
_diffrn_radiation_wavelength 0.71073
_diffrn_reflns_av_R_equivalents 0.0220
_diffrn_reflns_av_sigmaI/netI 0.0357
_diffrn_reflns_limit_h_max 17
_diffrn_reflns_limit_h_min 0
_diffrn_reflns_limit_k_max 12
_diffrn_reflns_limit_k_min 0
_diffrn_reflns_limit_l_max 28
_diffrn_reflns_limit_l_min -29
_diffrn_reflns_number 3806
_diffrn_reflns_theta_max 27.08
_diffrn_reflns_theta_min 2.48
_exptl_absorpt_coefficient_mu 0.783
_exptl_crystal_density_diffrn 1.341
_exptl_crystal_F_000 1408
_exptl_crystal_size_max 0.30
_exptl_crystal_size_mid 0.30
_exptl_crystal_size_min 0.30
_refine_diff_density_max 0.910
_refine_diff_density_min -1.989
_refine_diff_density_rms 0.086
_refine_ls_extinction_method none
_refine_ls_goodness_of_fit_all 1.325
_refine_ls_goodness_of_fit_obs 1.397
_refine_ls_matrix_type full
_refine_ls_number_parameters 208
_refine_ls_number_reflns 3216
_refine_ls_number_restraints 0
_refine_ls_restrained_S_all 1.325
_refine_ls_restrained_S_obs 1.397
_refine_ls_R_factor_all 0.0702
_refine_ls_R_factor_obs 0.0555
_refine_ls_shift/esd_max -0.018
_refine_ls_shift/esd_mean 0.004
_refine_ls_structure_factor_coef Fsqd
_refine_ls_weighting_details 'w=1/[\s^2^(Fo^2^)+(0.0828P)^2^+0.0000P] where P=(Fo^2^+2Fc^2^)/3'
_refine_ls_weighting_scheme calc
_refine_ls_wR_factor_all 0.1546
_refine_ls_wR_factor_obs 0.1458
_reflns_number_observed 2606
_reflns_number_total 3216
_reflns_observed_criterion >2sigma(I)
_cod_data_source_file ic980246t.cif
_cod_data_source_block bf14
_cod_depositor_comments
;
The following automatic conversions were performed:

'_refine_ls_weighting_scheme' value 'calc
w=1/[\s^2^(Fo^2^)+(0.0828P)^2^+0.0000P] where P=(Fo^2^+2Fc^2^)/3' was
changed to 'calc'. New tag '_refine_ls_weighting_details' was
created. The value of the new tag was set to
'w=1/[\s^2^(Fo^2^)+(0.0828P)^2^+0.0000P] where P=(Fo^2^+2Fc^2^)/3'.

Automatic conversion script
Id: cif_fix_values 3143 2015-03-26 13:38:13Z robertas 

2021-04-14
Formula fixed to be consistent with given Z
                 miguel
;
_cod_original_formula_weight 676.16
_cod_original_cell_volume 3348.6(34)
_cod_original_formula_sum 'C19.50 H18 Cu0.50 N0.50 O P'
_cod_database_code 4323197

loop_
_symmetry_equiv_pos_as_xyz
'x, y, z'
'-x, y, -z+1/2'
'x+1/2, y+1/2, z'
'-x+1/2, y+1/2, -z+1/2'
'-x, -y, -z'
'x, -y, z-1/2'
'-x+1/2, -y+1/2, -z'
'x+1/2, -y+1/2, z-1/2'

loop_
_atom_site_aniso_label
_atom_site_aniso_U_11
_atom_site_aniso_U_22
_atom_site_aniso_U_33
_atom_site_aniso_U_23
_atom_site_aniso_U_13
_atom_site_aniso_U_12
Cu 0.0235(3) 0.0213(3) 0.0250(3) 0.000 0.0046(2) 0.000
P1 0.0192(5) 0.0205(4) 0.0247(4) -0.0006(3) 0.0047(3) -0.0008(3)
O1 0.0306(13) 0.0280(12) 0.0398(13) 0.0007(10) 0.0072(10) -0.0022(10)
N1 0.042(2) 0.029(2) 0.016(2) 0.000 0.005(2) 0.000
C1 0.056(4) 0.038(3) 0.027(2) 0.000 0.016(2) 0.000
C2 0.101(4) 0.032(2) 0.063(3) -0.003(2) 0.025(3) 0.022(2)
C3 0.020(2) 0.028(2) 0.030(2) 0.0015(13) 0.0069(13) 0.0030(13)
C4 0.026(2) 0.033(2) 0.029(2) -0.0008(13) 0.0036(14) -0.0002(14)
C5 0.031(2) 0.051(2) 0.030(2) 0.006(2) 0.0008(14) 0.000(2)
C6 0.038(2) 0.040(2) 0.035(2) 0.015(2) 0.008(2) 0.008(2)
C7 0.039(2) 0.030(2) 0.039(2) 0.0049(15) 0.015(2) 0.001(2)
C8 0.025(2) 0.029(2) 0.029(2) 0.0021(13) 0.0063(13) 0.0008(13)
C9 0.023(2) 0.026(2) 0.028(2) 0.0006(12) 0.0040(13) -0.0044(13)
C10 0.032(2) 0.030(2) 0.049(2) -0.005(2) 0.011(2) -0.0065(15)
C11 0.049(2) 0.032(2) 0.057(2) -0.005(2) 0.006(2) -0.011(2)
C12 0.033(2) 0.044(2) 0.046(2) 0.010(2) 0.003(2) -0.016(2)
C13 0.022(2) 0.057(2) 0.036(2) 0.008(2) 0.0017(14) -0.007(2)
C14 0.025(2) 0.038(2) 0.032(2) 0.0008(14) 0.0060(13) 0.0005(15)
C15 0.019(2) 0.0213(14) 0.034(2) -0.0036(13) 0.0091(13) -0.0033(12)
C16 0.027(2) 0.031(2) 0.035(2) 0.0052(14) 0.0069(14) 0.0019(14)
C17 0.028(2) 0.038(2) 0.048(2) 0.008(2) 0.003(2) 0.008(2)
C18 0.031(2) 0.036(2) 0.064(3) 0.001(2) 0.018(2) 0.008(2)
C19 0.044(2) 0.047(2) 0.040(2) -0.005(2) 0.018(2) 0.007(2)
C20 0.030(2) 0.039(2) 0.034(2) -0.001(2) 0.0050(14) 0.002(2)

loop_
_atom_site_label
_atom_site_type_symbol
_atom_site_fract_x
_atom_site_fract_y
_atom_site_fract_z
_atom_site_U_iso_or_equiv
_atom_site_thermal_displace_type
_atom_site_occupancy
_atom_site_calc_flag
_atom_site_refinement_flags
_atom_site_disorder_group
Cu Cu 0.5000 0.19701(5) 0.2500 0.0233(2) Uani 1 d S .
P1 P 0.53132(5) 0.28615(8) 0.34275(3) 0.0214(2) Uani 1 d . .
O1 O 0.4305(2) 0.0101(2) 0.25708(11) 0.0328(5) Uani 1 d . .
N1 N 0.5000 -0.0634(4) 0.2500 0.0291(9) Uani 1 d S .
C1 C 0.5000 -0.1947(5) 0.2500 0.0388(12) Uani 1 d S .
C2 C 0.5803(4) -0.2667(4) 0.2384(2) 0.0642(14) Uani 1 d . .
H2A H 0.5825(14) -0.2604(33) 0.1967(4) 0.090(11) Uiso 1 calc R .
H2B H 0.5778(12) -0.3608(9) 0.2496(16) 0.090(11) Uiso 1 calc R .
H2C H 0.6328(4) -0.2253(24) 0.2616(13) 0.090(11) Uiso 1 calc R .
C3 C 0.5670(2) 0.1629(3) 0.40293(14) 0.0259(7) Uani 1 d . .
C4 C 0.6253(2) 0.1950(4) 0.45648(15) 0.0298(7) Uani 1 d . .
H4 H 0.6484(2) 0.2827(4) 0.46254(15) 0.040(3) Uiso 1 calc R .
C5 C 0.6485(2) 0.0974(4) 0.5003(2) 0.0379(8) Uani 1 d . .
H5 H 0.6873(2) 0.1196(4) 0.5357(2) 0.040(3) Uiso 1 calc R .
C6 C 0.6147(2) -0.0331(4) 0.4918(2) 0.0377(8) Uani 1 d . .
H6A H 0.6309(2) -0.0989(4) 0.5213(2) 0.040(3) Uiso 1 calc R .
C7 C 0.5567(2) -0.0653(4) 0.4394(2) 0.0352(8) Uani 1 d . .
H7 H 0.5331(2) -0.1529(4) 0.4339(2) 0.040(3) Uiso 1 calc R .
C8 C 0.5333(2) 0.0317(3) 0.39516(14) 0.0275(7) Uani 1 d . .
H8 H 0.4946(2) 0.0087(3) 0.35983(14) 0.040(3) Uiso 1 calc R .
C9 C 0.6198(2) 0.4129(3) 0.35521(14) 0.0260(7) Uani 1 d . .
C10 C 0.6127(2) 0.5397(4) 0.3810(2) 0.0368(8) Uani 1 d . .
H10 H 0.5614(2) 0.5613(4) 0.3954(2) 0.040(3) Uiso 1 calc R .
C11 C 0.6809(3) 0.6339(4) 0.3857(2) 0.0466(10) Uani 1 d . .
H11 H 0.6755(3) 0.7183(4) 0.4033(2) 0.040(3) Uiso 1 calc R .
C12 C 0.7563(3) 0.6031(4) 0.3644(2) 0.0417(9) Uani 1 d . .
H12 H 0.8014(3) 0.6676(4) 0.3665(2) 0.040(3) Uiso 1 calc R .
C13 C 0.7656(2) 0.4776(4) 0.3399(2) 0.0388(9) Uani 1 d . .
H13 H 0.8175(2) 0.4565(4) 0.3262(2) 0.040(3) Uiso 1 calc R .
C14 C 0.6982(2) 0.3827(4) 0.33548(15) 0.0312(7) Uani 1 d . .
H14 H 0.7052(2) 0.2974(4) 0.31911(15) 0.040(3) Uiso 1 calc R .
C15 C 0.4363(2) 0.3690(3) 0.36558(14) 0.0242(6) Uani 1 d . .
C16 C 0.3682(2) 0.4158(3) 0.3210(2) 0.0309(7) Uani 1 d . .
H16 H 0.3734(2) 0.4070(3) 0.2812(2) 0.040(3) Uiso 1 calc R .
C17 C 0.2928(2) 0.4752(4) 0.3345(2) 0.0387(9) Uani 1 d . .
H17 H 0.2474(2) 0.5053(4) 0.3041(2) 0.040(3) Uiso 1 calc R .
C18 C 0.2852(3) 0.4895(4) 0.3928(2) 0.0423(9) Uani 1 d . .
H18 H 0.2343(3) 0.5294(4) 0.4021(2) 0.040(3) Uiso 1 calc R .
C19 C 0.3530(3) 0.4451(4) 0.4384(2) 0.0421(9) Uani 1 d . .
H19 H 0.3476(3) 0.4562(4) 0.4781(2) 0.040(3) Uiso 1 calc R .
C20 C 0.4281(2) 0.3846(4) 0.4252(2) 0.0345(8) Uani 1 d . .
H20 H 0.4731(2) 0.3542(4) 0.4558(2) 0.040(3) Uiso 1 calc R .

loop_
_atom_type_symbol
_atom_type_description
_atom_type_scat_dispersion_real
_atom_type_scat_dispersion_imag
_atom_type_scat_source
C C 0.0033 0.0016 'International Tables Vol C Tables 4.2.6.8 and 6.1.1.4'
H H 0.0000 0.0000 'International Tables Vol C Tables 4.2.6.8 and 6.1.1.4'
N N 0.0061 0.0033 'International Tables Vol C Tables 4.2.6.8 and 6.1.1.4'
O O 0.0106 0.0060 'International Tables Vol C Tables 4.2.6.8 and 6.1.1.4'
P P 0.1023 0.0942 'International Tables Vol C Tables 4.2.6.8 and 6.1.1.4'
Cu Cu 0.3201 1.2651 'International Tables Vol C Tables 4.2.6.8 and 6.1.1.4'

loop_
_geom_angle_atom_site_label_1
_geom_angle_atom_site_label_2
_geom_angle_atom_site_label_3
_geom_angle
_geom_angle_site_symmetry_1
_geom_angle_site_symmetry_3
_geom_angle_publ_flag
O1 Cu O1 62.17(13) . 2_655 ?
O1 Cu P1 106.28(7) . . ?
O1 Cu P1 112.63(7) 2_655 . ?
O1 Cu P1 112.63(7) . 2_655 ?
O1 Cu P1 106.28(7) 2_655 2_655 ?
P1 Cu P1 134.31(6) . 2_655 ?
C9 P1 C15 105.06(15) . . ?
C9 P1 C3 103.3(2) . . ?
C15 P1 C3 102.6(2) . . ?
C9 P1 Cu 115.39(11) . . ?
C15 P1 Cu 113.83(11) . . ?
C3 P1 Cu 115.18(12) . . ?
N1 O1 Cu 92.1(2) . . ?
C1 N1 O1 123.1(2) . . ?
C1 N1 O1 123.1(2) . 2_655 ?
O1 N1 O1 113.7(4) . 2_655 ?
N1 C1 C2 118.4(3) . 2_655 ?
N1 C1 C2 118.4(3) . . ?
C2 C1 C2 123.2(5) 2_655 . ?
C8 C3 C4 118.6(3) . . ?
C8 C3 P1 117.9(2) . . ?
C4 C3 P1 123.5(3) . . ?
C5 C4 C3 120.4(3) . . ?
C4 C5 C6 120.3(3) . . ?
C7 C6 C5 119.7(3) . . ?
C6 C7 C8 120.4(3) . . ?
C7 C8 C3 120.6(3) . . ?
C14 C9 C10 118.1(3) . . ?
C14 C9 P1 117.7(3) . . ?
C10 C9 P1 124.1(3) . . ?
C11 C10 C9 120.8(4) . . ?
C12 C11 C10 120.0(4) . . ?
C11 C12 C13 120.3(3) . . ?
C12 C13 C14 120.1(4) . . ?
C13 C14 C9 120.7(3) . . ?
C16 C15 C20 118.7(3) . . ?
C16 C15 P1 117.7(2) . . ?
C20 C15 P1 123.5(3) . . ?
C17 C16 C15 121.2(3) . . ?
C18 C17 C16 119.6(3) . . ?
C17 C18 C19 120.3(3) . . ?
C20 C19 C18 120.3(4) . . ?
C19 C20 C15 119.8(3) . . ?

loop_
_geom_bond_atom_site_label_1
_geom_bond_atom_site_label_2
_geom_bond_distance
_geom_bond_site_symmetry_2
_geom_bond_publ_flag
Cu O1 2.139(3) . ?
Cu O1 2.139(3) 2_655 ?
Cu P1 2.2510(13) . ?
Cu P1 2.2510(13) 2_655 ?
P1 C9 1.818(3) . ?
P1 C15 1.825(3) . ?
P1 C3 1.830(3) . ?
O1 N1 1.319(3) . ?
N1 C1 1.287(7) . ?
N1 O1 1.319(3) 2_655 ?
C1 C2 1.483(5) 2_655 ?
C1 C2 1.483(5) . ?
C3 C8 1.384(5) . ?
C3 C4 1.400(5) . ?
C4 C5 1.379(5) . ?
C5 C6 1.379(6) . ?
C6 C7 1.378(5) . ?
C7 C8 1.383(5) . ?
C9 C14 1.390(5) . ?
C9 C10 1.388(5) . ?
C10 C11 1.382(5) . ?
C11 C12 1.368(6) . ?
C12 C13 1.369(6) . ?
C13 C14 1.378(5) . ?
C15 C16 1.385(5) . ?
C15 C20 1.396(5) . ?
C16 C17 1.377(5) . ?
C17 C18 1.363(6) . ?
C18 C19 1.388(6) . ?
C19 C20 1.376(5) . ?
